data_7248174
loop_
_publ_author_name
'Gavrikov, Andrey V.'
'Ilyukhin, Andrey B.'

_publ_section_title
;
 Union is strength: \p--\p stacking interactions are capable of preventing
 solid-state racemization of tris-chelate complexes
;
_journal_issue 12
_journal_name_full CrystEngComm
_journal_page_first 1677
_journal_page_last 1682
_journal_paper_doi 10.1039/D4CE00104D
_journal_volume 26
_journal_year 2024
_chemical_absolute_configuration ad
_chemical_formula_moiety 'C36 H24 Co N6, C12 H8 La N7 O15, 3(C2 H3 N)'
_chemical_formula_sum 'C48 H32 Co La N13 O15'
_chemical_formula_weight 1228.7
_space_group_IT_number 19
_space_group_name_Hall 'P 2ac 2ab'
_space_group_name_H-M_alt 'P 21 21 21'
_symmetry_cell_setting orthorhombic
_symmetry_Int_Tables_number 19
_symmetry_space_group_name_Hall 'P 2ac 2ab'
_symmetry_space_group_name_H-M 'P 21 21 21'
_atom_sites_solution_hydrogens geom
_audit_conform_dict_location ftp://ftp.iucr.org/pub/cif_core.dic
_audit_conform_dict_name cif_core.dic
_audit_conform_dict_version 2.4.3
_audit_creation_date 2022-03-10T15:27:42-00:00
_audit_creation_method 'WinGX routine CIF_UPDATE'
_audit_update_record
;
2023-09-15 deposited with the CCDC.	2024-02-14 downloaded from the CCDC.
;
_cell_angle_alpha 90
_cell_angle_beta 90
_cell_angle_gamma 90
_cell_formula_units_Z 4
_cell_length_a 12.4652(6)
_cell_length_b 17.7628(8)
_cell_length_c 22.4407(10)
_cell_measurement_reflns_used 9993
_cell_measurement_temperature 150(2)
_cell_measurement_theta_max 26.25
_cell_measurement_theta_min 2.19
_cell_volume 4968.7(4)
_computing_cell_refinement 'Bruker SAINT'
_computing_data_collection 'Bruker APEX3'
_computing_data_reduction 'Bruker SAINT'
_computing_molecular_graphics 'Bruker SHELXTL'
_computing_publication_material 'Bruker SHELXTL'
_computing_structure_refinement 'SHELXL-2018/3 (Sheldrick, 2018)'
_computing_structure_solution 'SHELXS-2018 (Sheldrick, 2015)'
_diffrn_ambient_temperature 150(2)
_diffrn_measured_fraction_theta_full 0.999
_diffrn_measured_fraction_theta_max 0.998
_diffrn_measurement_device_type 'Bruker AXS D8 VENTURE PHOTON III C14 IuS 3.0'
_diffrn_measurement_method '\w scans'
_diffrn_radiation_monochromator graphite
_diffrn_radiation_type MoK\a
_diffrn_radiation_wavelength 0.71073
_diffrn_reflns_av_R_equivalents 0.0869
_diffrn_reflns_av_unetI/netI 0.0614
_diffrn_reflns_Laue_measured_fraction_full 0.999
_diffrn_reflns_Laue_measured_fraction_max 0.998
_diffrn_reflns_limit_h_max 15
_diffrn_reflns_limit_h_min -15
_diffrn_reflns_limit_k_max 22
_diffrn_reflns_limit_k_min -19
_diffrn_reflns_limit_l_max 28
_diffrn_reflns_limit_l_min -27
_diffrn_reflns_number 39790
_diffrn_reflns_point_group_measured_fraction_full 0.999
_diffrn_reflns_point_group_measured_fraction_max 0.998
_diffrn_reflns_theta_full 25.242
_diffrn_reflns_theta_max 26.398
_diffrn_reflns_theta_min 2.147
_diffrn_standards_number 0
_exptl_absorpt_coefficient_mu 1.266
_exptl_absorpt_correction_T_max 0.7454
_exptl_absorpt_correction_T_min 0.6391
_exptl_absorpt_correction_type multi-scan
_exptl_absorpt_process_details
;
 SADABS 2016/2: Krause, L., Herbst-Irmer, R., Sheldrick G.M. & Stalke D.,
 J. Appl. Cryst. 48 (2015) 3-10
;
_exptl_crystal_colour yellow
_exptl_crystal_density_diffrn 1.643
_exptl_crystal_description block
_exptl_crystal_F_000 2460
_exptl_crystal_size_max 0.28
_exptl_crystal_size_mid 0.24
_exptl_crystal_size_min 0.2
_refine_diff_density_max 0.751
_refine_diff_density_min -0.779
_refine_diff_density_rms 0.071
_refine_ls_abs_structure_details
;
 Flack x determined using 3701 quotients [(I+)-(I-)]/[(I+)+(I-)]
 (Parsons, Flack and Wagner, Acta Cryst. B69 (2013) 249-259).
;
_refine_ls_abs_structure_Flack -0.008(7)
_refine_ls_extinction_method none
_refine_ls_goodness_of_fit_ref 1.038
_refine_ls_hydrogen_treatment constr
_refine_ls_matrix_type full
_refine_ls_number_parameters 703
_refine_ls_number_reflns 10164
_refine_ls_number_restraints 0
_refine_ls_restrained_S_all 1.038
_refine_ls_R_factor_all 0.0429
_refine_ls_R_factor_gt 0.0348
_refine_ls_shift/su_max 0.001
_refine_ls_shift/su_mean 0
_refine_ls_structure_factor_coef Fsqd
_refine_ls_weighting_details 'w=1/[\s^2^(Fo^2^)+(0.0200P)^2^+1.0000P] where P=(Fo^2^+2Fc^2^)/3'
_refine_ls_weighting_scheme calc
_refine_ls_wR_factor_gt 0.0683
_refine_ls_wR_factor_ref 0.0715
_reflns_Friedel_coverage 0.809
_reflns_Friedel_fraction_full 1
_reflns_Friedel_fraction_max 0.998
_reflns_number_gt 9151
_reflns_number_total 10164
_reflns_threshold_expression 'I > 2\s(I)'
_cod_data_source_file d4ce00104d2.cif
_cod_data_source_block CoLaPhen_3MeCN_400_150K
_cod_depositor_comments 'Adding full bibliography for 7248144--7248174.cif.'
_cod_database_code 7248174
_shelx_estimated_absorpt_t_min 0.718
_shelx_estimated_absorpt_t_max 0.786

loop_
_symmetry_equiv_pos_as_xyz
'x, y, z'
'-x+1/2, -y, z+1/2'
'-x, y+1/2, -z+1/2'
'x+1/2, -y+1/2, -z'

loop_
_atom_site_label
_atom_site_type_symbol
_atom_site_fract_x
_atom_site_fract_y
_atom_site_fract_z
_atom_site_U_iso_or_equiv
_atom_site_adp_type
_atom_site_occupancy
_atom_site_site_symmetry_order
_atom_site_calc_flag
_atom_site_refinement_flags_posn
_atom_site_refinement_flags_adp
_atom_site_refinement_flags_occupancy
_atom_site_disorder_assembly
_atom_site_disorder_group
La1 La 0.61755(2) 0.50845(2) 0.47897(2) 0.02353(8) Uani 1 1 d . . . . .
Co1 Co 0.23828(5) 0.47661(4) 0.70343(3) 0.02527(17) Uani 1 1 d . . . . .
O1 O 0.6897(3) 0.3830(2) 0.52703(18) 0.0328(9) Uani 1 1 d . . . . .
O2 O 0.5505(3) 0.4252(2) 0.5736(2) 0.0398(11) Uani 1 1 d . . . . .
O3 O 0.6202(4) 0.3180(3) 0.5994(2) 0.0621(14) Uani 1 1 d . . . . .
O4 O 0.6842(3) 0.5648(2) 0.37726(16) 0.0286(9) Uani 1 1 d . . . . .
O5 O 0.5316(3) 0.5073(2) 0.36849(15) 0.0323(9) Uani 1 1 d . . . . .
O6 O 0.6135(3) 0.5498(2) 0.28961(16) 0.0449(10) Uani 1 1 d . . . . .
O7 O 0.4119(2) 0.4960(2) 0.47827(16) 0.0354(8) Uani 1 1 d . . . . .
O8 O 0.4850(3) 0.3894(2) 0.45620(18) 0.0345(10) Uani 1 1 d . . . . .
O9 O 0.3110(3) 0.3981(3) 0.46569(19) 0.0454(11) Uani 1 1 d . . . . .
O10 O 0.5412(3) 0.5860(2) 0.57553(18) 0.0322(10) Uani 1 1 d . . . . .
O11 O 0.7049(3) 0.5461(2) 0.57993(16) 0.0304(9) Uani 1 1 d . . . . .
O12 O 0.6417(3) 0.6171(3) 0.65112(18) 0.0458(11) Uani 1 1 d . . . . .
O13 O 0.6729(3) 0.6547(2) 0.48820(17) 0.0329(9) Uani 1 1 d . . . . .
O14 O 0.5148(3) 0.6327(2) 0.45232(17) 0.0330(9) Uani 1 1 d . . . . .
O15 O 0.5607(3) 0.7474(2) 0.4747(2) 0.0488(11) Uani 1 1 d . . . . .
N1 N 0.2134(4) 0.3981(3) 0.7744(2) 0.0340(12) Uani 1 1 d . . . . .
N2 N 0.3948(3) 0.4655(3) 0.73830(19) 0.0305(10) Uani 1 1 d . . . . .
N3 N 0.2073(3) 0.5778(3) 0.7537(2) 0.0270(10) Uani 1 1 d . . . . .
N4 N 0.2675(3) 0.5623(3) 0.63920(19) 0.0255(10) Uani 1 1 d . . . . .
N5 N 0.2561(4) 0.3870(2) 0.6410(2) 0.0274(11) Uani 1 1 d . . . . .
N6 N 0.0805(3) 0.4663(2) 0.67062(19) 0.0261(10) Uani 1 1 d . . . . .
N7 N 0.8386(3) 0.5087(3) 0.47031(18) 0.0302(10) Uani 1 1 d . . . . .
N8 N 0.7222(4) 0.4117(3) 0.3986(2) 0.0307(11) Uani 1 1 d . . . . .
N9 N 0.6189(4) 0.3737(3) 0.5682(2) 0.0354(11) Uani 1 1 d . . . . .
N10 N 0.6095(4) 0.5407(3) 0.34388(19) 0.0320(10) Uani 1 1 d . . . . .
N11 N 0.4010(3) 0.4270(3) 0.4672(2) 0.0325(11) Uani 1 1 d . . . . .
N12 N 0.6291(4) 0.5842(3) 0.60346(19) 0.0291(10) Uani 1 1 d . . . . .
N13 N 0.5815(4) 0.6796(3) 0.4720(2) 0.0326(11) Uani 1 1 d . . . . .
C1 C 0.1225(5) 0.3645(3) 0.7916(3) 0.0426(15) Uani 1 1 d . . . . .
H1A H 0.05788 0.376865 0.771465 0.051 Uiso 1 1 calc R U . . .
C2 C 0.1183(6) 0.3120(4) 0.8381(3) 0.0530(18) Uani 1 1 d . . . . .
H2A H 0.052206 0.289462 0.849182 0.064 Uiso 1 1 calc R U . . .
C3 C 0.2102(7) 0.2941(4) 0.8669(3) 0.056(2) Uani 1 1 d . . . . .
H3A H 0.208442 0.258299 0.898379 0.068 Uiso 1 1 calc R U . . .
C4 C 0.3079(6) 0.3274(4) 0.8510(3) 0.0477(17) Uani 1 1 d . . . . .
C5 C 0.4087(7) 0.3130(4) 0.8792(3) 0.063(2) Uani 1 1 d . . . . .
H5A H 0.41212 0.278057 0.911202 0.076 Uiso 1 1 calc R U . . .
C6 C 0.4986(7) 0.3480(4) 0.8614(3) 0.057(2) Uani 1 1 d . . . . .
H6A H 0.563965 0.337226 0.881417 0.068 Uiso 1 1 calc R U . . .
C7 C 0.4997(5) 0.4005(4) 0.8138(3) 0.0435(16) Uani 1 1 d . . . . .
C8 C 0.5911(5) 0.4379(4) 0.7928(3) 0.0477(18) Uani 1 1 d . . . . .
H8A H 0.658463 0.429123 0.811316 0.057 Uiso 1 1 calc R U . . .
C9 C 0.5843(4) 0.4868(4) 0.7462(3) 0.0439(15) Uani 1 1 d . . . . .
H9A H 0.646552 0.51178 0.731853 0.053 Uiso 1 1 calc R U . . .
C10 C 0.4835(4) 0.4999(4) 0.7194(2) 0.0353(13) Uani 1 1 d . . . . .
H10A H 0.478761 0.53423 0.686972 0.042 Uiso 1 1 calc R U . . .
C11 C 0.4026(5) 0.4164(3) 0.7846(2) 0.0327(13) Uani 1 1 d . . . . .
C12 C 0.3052(5) 0.3795(3) 0.8037(2) 0.0318(13) Uani 1 1 d . . . . .
C13 C 0.1745(4) 0.5859(4) 0.8099(3) 0.0346(14) Uani 1 1 d . . . . .
H13A H 0.164301 0.542005 0.833405 0.042 Uiso 1 1 calc R U . . .
C14 C 0.1546(5) 0.6555(4) 0.8357(3) 0.0478(18) Uani 1 1 d . . . . .
H14A H 0.131715 0.658634 0.875998 0.057 Uiso 1 1 calc R U . . .
C15 C 0.1680(5) 0.7191(4) 0.8029(3) 0.0527(18) Uani 1 1 d . . . . .
H15A H 0.156818 0.767039 0.820694 0.063 Uiso 1 1 calc R U . . .
C16 C 0.1983(5) 0.7140(4) 0.7429(3) 0.0393(15) Uani 1 1 d . . . . .
C17 C 0.2082(6) 0.7776(4) 0.7047(3) 0.0510(18) Uani 1 1 d . . . . .
H17A H 0.195708 0.826556 0.720223 0.061 Uiso 1 1 calc R U . . .
C18 C 0.2348(5) 0.7697(4) 0.6474(3) 0.0457(16) Uani 1 1 d . . . . .
H18A H 0.23915 0.812984 0.622575 0.055 Uiso 1 1 calc R U . . .
C19 C 0.2567(4) 0.6969(3) 0.6228(2) 0.0328(13) Uani 1 1 d . . . . .
C20 C 0.2835(4) 0.6861(3) 0.5629(3) 0.0351(14) Uani 1 1 d . . . . .
H20A H 0.289358 0.727851 0.536629 0.042 Uiso 1 1 calc R U . . .
C21 C 0.3011(4) 0.6152(3) 0.5427(3) 0.0346(14) Uani 1 1 d . . . . .
H21A H 0.318863 0.606746 0.502066 0.042 Uiso 1 1 calc R U . . .
C22 C 0.2929(4) 0.5545(3) 0.5824(2) 0.0316(13) Uani 1 1 d . . . . .
H22A H 0.306363 0.505297 0.567633 0.038 Uiso 1 1 calc R U . . .
C23 C 0.2493(4) 0.6328(3) 0.6595(2) 0.0276(12) Uani 1 1 d . . . . .
C24 C 0.2184(4) 0.6421(3) 0.7206(2) 0.0288(13) Uani 1 1 d . . . . .
C25 C 0.3440(4) 0.3498(3) 0.6240(3) 0.0340(14) Uani 1 1 d . . . . .
H25A H 0.410123 0.361725 0.642734 0.041 Uiso 1 1 calc R U . . .
C26 C 0.3435(5) 0.2947(3) 0.5805(3) 0.0403(15) Uani 1 1 d . . . . .
H26A H 0.408627 0.270942 0.569064 0.048 Uiso 1 1 calc R U . . .
C27 C 0.2491(5) 0.2744(3) 0.5539(3) 0.0394(15) Uani 1 1 d . . . . .
H27A H 0.247885 0.236089 0.52443 0.047 Uiso 1 1 calc R U . . .
C28 C 0.1542(4) 0.3110(3) 0.5708(3) 0.0334(14) Uani 1 1 d . . . . .
C29 C 0.0503(5) 0.2929(4) 0.5463(3) 0.0433(16) Uani 1 1 d . . . . .
H29A H 0.043783 0.252929 0.518422 0.052 Uiso 1 1 calc R U . . .
C30 C -0.0373(5) 0.3320(4) 0.5623(3) 0.0460(17) Uani 1 1 d . . . . .
H30A H -0.104614 0.319284 0.545186 0.055 Uiso 1 1 calc R U . . .
C31 C -0.0320(5) 0.3918(3) 0.6044(3) 0.0351(14) Uani 1 1 d . . . . .
C32 C -0.1208(5) 0.4374(3) 0.6207(3) 0.0392(14) Uani 1 1 d . . . . .
H32A H -0.189853 0.427705 0.604528 0.047 Uiso 1 1 calc R U . . .
C33 C -0.1060(4) 0.4946(4) 0.6594(2) 0.0387(14) Uani 1 1 d . . . . .
H33A H -0.164605 0.526214 0.669758 0.046 Uiso 1 1 calc R U . . .
C34 C -0.0052(4) 0.5076(4) 0.6843(2) 0.0331(13) Uani 1 1 d . . . . .
H34A H 0.002734 0.54752 0.712131 0.04 Uiso 1 1 calc R U . . .
C35 C 0.0682(4) 0.4098(3) 0.6305(2) 0.0268(12) Uani 1 1 d . . . . .
C36 C 0.1612(4) 0.3677(3) 0.6138(2) 0.0297(12) Uani 1 1 d . . . . .
C37 C 0.8967(4) 0.5556(3) 0.5039(2) 0.0349(13) Uani 1 1 d . . . . .
H37A H 0.85959 0.590865 0.528212 0.042 Uiso 1 1 calc R U . . .
C38 C 1.0085(4) 0.5559(4) 0.5053(3) 0.0425(16) Uani 1 1 d . . . . .
H38A H 1.046068 0.589806 0.530546 0.051 Uiso 1 1 calc R U . . .
C39 C 1.0632(4) 0.5066(4) 0.4699(3) 0.0450(16) Uani 1 1 d . . . . .
H39A H 1.139309 0.504882 0.470819 0.054 Uiso 1 1 calc R U . . .
C40 C 1.0056(4) 0.4584(4) 0.4320(3) 0.0390(15) Uani 1 1 d . . . . .
C41 C 1.0579(5) 0.4089(4) 0.3912(3) 0.053(2) Uani 1 1 d . . . . .
H41A H 1.133872 0.404913 0.39214 0.064 Uiso 1 1 calc R U . . .
C42 C 1.0026(6) 0.3678(4) 0.3516(4) 0.056(2) Uani 1 1 d . . . . .
H42A H 1.039886 0.33734 0.323607 0.067 Uiso 1 1 calc R U . . .
C43 C 0.8865(5) 0.3696(3) 0.3512(3) 0.0397(14) Uani 1 1 d . . . . .
C44 C 0.8251(6) 0.3283(4) 0.3100(3) 0.0481(18) Uani 1 1 d . . . . .
H44A H 0.859372 0.300279 0.279372 0.058 Uiso 1 1 calc R U . . .
C45 C 0.7154(5) 0.3288(4) 0.3143(3) 0.0437(16) Uani 1 1 d . . . . .
H45A H 0.67249 0.301739 0.286622 0.052 Uiso 1 1 calc R U . . .
C46 C 0.6685(5) 0.3699(3) 0.3603(3) 0.0356(14) Uani 1 1 d . . . . .
H46A H 0.592727 0.367718 0.364376 0.043 Uiso 1 1 calc R U . . .
C47 C 0.8323(4) 0.4124(3) 0.3944(3) 0.0314(13) Uani 1 1 d . . . . .
C48 C 0.8921(5) 0.4611(3) 0.4337(2) 0.0326(13) Uani 1 1 d . . . . .

loop_
_atom_site_aniso_label
_atom_site_aniso_U_11
_atom_site_aniso_U_22
_atom_site_aniso_U_33
_atom_site_aniso_U_23
_atom_site_aniso_U_13
_atom_site_aniso_U_12
La1 0.01853(12) 0.02596(15) 0.02610(13) -0.00022(14) -0.00006(12) -0.00018(12)
Co1 0.0195(3) 0.0272(4) 0.0292(4) 0.0028(3) 0.0006(3) -0.0003(3)
O1 0.0279(19) 0.034(2) 0.037(2) 0.002(2) -0.0016(19) -0.0001(16)
O2 0.033(2) 0.043(3) 0.043(3) -0.001(2) 0.006(2) -0.003(2)
O3 0.062(3) 0.054(3) 0.070(3) 0.037(3) -0.008(3) -0.010(3)
O4 0.024(2) 0.032(2) 0.029(2) -0.0011(18) -0.0035(17) -0.0035(17)
O5 0.0228(17) 0.041(2) 0.0333(18) -0.001(2) -0.0023(14) -0.0030(19)
O6 0.048(2) 0.063(3) 0.024(2) 0.000(2) -0.003(2) -0.001(2)
O7 0.0296(18) 0.034(2) 0.0431(19) -0.006(3) 0.0031(16) 0.0010(16)
O8 0.026(2) 0.038(2) 0.039(2) -0.0052(19) 0.0004(18) 0.0028(18)
O9 0.024(2) 0.064(3) 0.049(3) 0.002(2) -0.0010(19) -0.015(2)
O10 0.021(2) 0.042(3) 0.034(2) -0.001(2) -0.0042(19) 0.0020(17)
O11 0.0213(19) 0.039(2) 0.031(2) -0.0006(19) -0.0006(16) 0.0034(17)
O12 0.052(3) 0.054(3) 0.031(2) -0.011(2) -0.007(2) -0.001(2)
O13 0.028(2) 0.037(2) 0.033(2) 0.002(2) -0.0032(18) -0.0017(16)
O14 0.032(2) 0.035(2) 0.032(2) -0.0044(19) -0.0066(18) 0.0030(18)
O15 0.062(3) 0.025(2) 0.059(3) -0.005(3) 0.006(3) 0.0079(19)
N1 0.035(3) 0.035(3) 0.032(3) 0.003(2) 0.012(2) 0.003(2)
N2 0.026(2) 0.033(3) 0.033(2) -0.001(2) -0.002(2) 0.001(2)
N3 0.019(2) 0.034(3) 0.028(2) 0.000(2) 0.000(2) 0.0003(19)
N4 0.017(2) 0.031(3) 0.029(2) 0.006(2) 0.0028(19) -0.0010(19)
N5 0.025(2) 0.024(2) 0.034(3) 0.007(2) -0.002(2) -0.001(2)
N6 0.022(2) 0.027(2) 0.030(2) 0.005(2) 0.0032(18) 0.0004(18)
N7 0.0234(19) 0.036(3) 0.031(2) 0.006(3) 0.0018(18) -0.002(2)
N8 0.032(3) 0.027(3) 0.033(3) -0.002(2) 0.002(2) 0.002(2)
N9 0.031(3) 0.038(3) 0.037(3) 0.005(2) -0.008(3) -0.010(3)
N10 0.032(2) 0.034(3) 0.031(3) -0.005(2) -0.001(2) 0.004(2)
N11 0.027(3) 0.041(3) 0.030(3) -0.002(2) 0.004(2) -0.004(2)
N12 0.030(3) 0.032(3) 0.025(2) 0.003(2) -0.002(2) -0.003(2)
N13 0.042(3) 0.030(3) 0.026(3) -0.001(2) 0.008(2) -0.002(2)
C1 0.041(3) 0.041(4) 0.046(4) 0.002(3) 0.013(3) 0.004(3)
C2 0.060(4) 0.044(4) 0.055(4) 0.007(3) 0.027(4) -0.002(4)
C3 0.090(6) 0.040(4) 0.039(4) 0.013(3) 0.021(4) 0.003(4)
C4 0.065(5) 0.042(4) 0.035(4) 0.002(3) -0.001(3) 0.008(3)
C5 0.099(7) 0.053(5) 0.037(4) 0.009(4) -0.019(4) 0.016(5)
C6 0.067(5) 0.055(5) 0.049(4) 0.008(4) -0.027(4) 0.012(4)
C7 0.049(4) 0.041(4) 0.041(4) -0.009(3) -0.017(3) 0.008(3)
C8 0.037(4) 0.058(4) 0.048(4) -0.014(4) -0.023(3) 0.012(3)
C9 0.031(3) 0.043(4) 0.058(4) -0.012(4) -0.010(3) -0.006(3)
C10 0.028(3) 0.035(4) 0.043(3) -0.001(3) 0.000(2) -0.001(3)
C11 0.039(3) 0.030(3) 0.030(3) -0.006(3) -0.008(3) 0.005(2)
C12 0.048(4) 0.024(3) 0.023(3) 0.001(3) 0.002(3) 0.006(3)
C13 0.033(3) 0.040(4) 0.031(3) 0.003(3) 0.003(3) -0.001(3)
C14 0.060(5) 0.050(5) 0.033(4) -0.007(3) 0.015(3) 0.002(3)
C15 0.071(5) 0.042(4) 0.045(4) -0.009(4) 0.009(4) 0.007(3)
C16 0.044(4) 0.039(4) 0.035(3) -0.004(3) -0.002(3) 0.001(3)
C17 0.078(5) 0.027(4) 0.047(4) 0.001(3) 0.005(4) 0.003(3)
C18 0.063(4) 0.029(3) 0.045(4) 0.005(3) 0.003(3) 0.003(3)
C19 0.033(3) 0.031(3) 0.035(3) 0.003(3) 0.000(3) 0.004(3)
C20 0.033(3) 0.034(3) 0.038(3) 0.008(3) 0.001(3) 0.005(3)
C21 0.030(3) 0.044(4) 0.031(3) 0.004(3) 0.005(2) 0.009(3)
C22 0.031(3) 0.031(3) 0.033(3) 0.004(3) 0.005(2) 0.006(2)
C23 0.021(3) 0.029(3) 0.033(3) 0.002(3) -0.003(2) -0.002(2)
C24 0.022(3) 0.031(3) 0.034(3) 0.002(3) -0.004(2) -0.002(2)
C25 0.026(3) 0.034(3) 0.042(4) 0.008(3) 0.007(3) -0.003(2)
C26 0.040(3) 0.032(3) 0.049(4) 0.004(3) 0.016(3) 0.006(3)
C27 0.056(4) 0.025(3) 0.038(3) -0.003(3) 0.004(3) 0.001(3)
C28 0.038(3) 0.024(3) 0.038(3) 0.005(3) 0.000(3) -0.005(2)
C29 0.048(4) 0.034(4) 0.048(4) -0.001(3) -0.011(3) -0.007(3)
C30 0.044(4) 0.044(4) 0.050(4) 0.010(3) -0.020(3) -0.013(3)
C31 0.034(3) 0.039(4) 0.032(3) 0.010(3) -0.005(3) -0.009(3)
C32 0.025(3) 0.052(4) 0.041(3) 0.015(3) -0.012(3) -0.005(3)
C33 0.018(2) 0.062(4) 0.036(3) 0.016(3) -0.001(2) 0.007(3)
C34 0.022(2) 0.045(4) 0.032(3) 0.004(3) 0.003(2) 0.003(3)
C35 0.020(3) 0.031(3) 0.030(3) 0.008(3) 0.000(2) -0.005(2)
C36 0.032(3) 0.025(3) 0.033(3) 0.003(3) 0.002(3) -0.003(2)
C37 0.032(3) 0.039(3) 0.034(3) 0.003(3) 0.000(3) -0.005(3)
C38 0.023(3) 0.055(4) 0.049(4) 0.009(3) 0.001(3) -0.009(3)
C39 0.021(2) 0.056(4) 0.058(4) 0.013(4) 0.004(3) -0.002(3)
C40 0.029(3) 0.045(4) 0.043(3) 0.011(3) 0.013(3) 0.004(3)
C41 0.029(4) 0.058(5) 0.071(5) 0.007(4) 0.014(4) 0.007(3)
C42 0.041(4) 0.055(5) 0.070(5) 0.001(4) 0.026(4) 0.013(4)
C43 0.043(3) 0.034(3) 0.042(3) 0.001(3) 0.012(3) 0.001(3)
C44 0.068(5) 0.036(4) 0.040(4) -0.001(3) 0.021(3) 0.008(3)
C45 0.055(4) 0.037(4) 0.039(4) -0.008(3) -0.002(3) 0.002(3)
C46 0.038(3) 0.031(3) 0.038(3) 0.004(3) -0.001(3) 0.001(3)
C47 0.030(3) 0.029(3) 0.036(3) 0.009(3) 0.009(3) 0.002(2)
C48 0.030(3) 0.033(3) 0.035(3) 0.010(3) 0.004(3) -0.001(3)

loop_
_atom_type_symbol
_atom_type_description
_atom_type_scat_dispersion_real
_atom_type_scat_dispersion_imag
_atom_type_scat_source
C C 0.0033 0.0016 'International Tables Vol C Tables 4.2.6.8 and 6.1.1.4'
H H 0 0 'International Tables Vol C Tables 4.2.6.8 and 6.1.1.4'
La La -0.2871 2.4523 'International Tables Vol C Tables 4.2.6.8 and 6.1.1.4'
N N 0.0061 0.0033 'International Tables Vol C Tables 4.2.6.8 and 6.1.1.4'
Co Co 0.3494 0.9721 'International Tables Vol C Tables 4.2.6.8 and 6.1.1.4'
O O 0.0106 0.006 'International Tables Vol C Tables 4.2.6.8 and 6.1.1.4'

loop_
_geom_angle_atom_site_label_1
_geom_angle_atom_site_label_2
_geom_angle_atom_site_label_3
_geom_angle
_geom_angle_site_symmetry_1
_geom_angle_site_symmetry_3
_geom_angle_publ_flag
O7 La1 O11 116.40(11) . . ?
O7 La1 O14 65.43(12) . . ?
O11 La1 O14 100.76(12) . . ?
O7 La1 O4 110.03(11) . . ?
O11 La1 O4 121.74(11) . . ?
O14 La1 O4 68.61(12) . . ?
O7 La1 O1 105.68(11) . . ?
O11 La1 O1 73.60(12) . . ?
O14 La1 O1 166.59(12) . . ?
O4 La1 O1 124.77(12) . . ?
O7 La1 O13 109.76(11) . . ?
O11 La1 O13 65.05(12) . . ?
O14 La1 O13 48.00(11) . . ?
O4 La1 O13 67.58(12) . . ?
O1 La1 O13 134.13(12) . . ?
O7 La1 O5 66.34(11) . . ?
O11 La1 O5 165.34(12) . . ?
O14 La1 O5 66.61(12) . . ?
O4 La1 O5 47.99(11) . . ?
O1 La1 O5 120.34(12) . . ?
O13 La1 O5 100.32(12) . . ?
O7 La1 O2 69.63(12) . . ?
O11 La1 O2 65.69(12) . . ?
O14 La1 O2 119.08(13) . . ?
O4 La1 O2 169.38(12) . . ?
O1 La1 O2 47.55(12) . . ?
O13 La1 O2 122.86(12) . . ?
O5 La1 O2 126.23(12) . . ?
O7 La1 O8 47.92(12) . . ?
O11 La1 O8 127.97(12) . . ?
O14 La1 O8 108.29(12) . . ?
O4 La1 O8 108.90(12) . . ?
O1 La1 O8 68.18(11) . . ?
O13 La1 O8 156.21(11) . . ?
O5 La1 O8 65.34(12) . . ?
O2 La1 O8 62.56(12) . . ?
O7 La1 O10 72.64(11) . . ?
O11 La1 O10 47.70(11) . . ?
O14 La1 O10 65.62(12) . . ?
O4 La1 O10 127.28(12) . . ?
O1 La1 O10 102.71(12) . . ?
O13 La1 O10 62.83(12) . . ?
O5 La1 O10 126.32(11) . . ?
O2 La1 O10 63.17(12) . . ?
O8 La1 O10 109.09(12) . . ?
O7 La1 N7 173.48(12) . . ?
O11 La1 N7 69.09(12) . . ?
O14 La1 N7 118.03(13) . . ?
O4 La1 N7 67.84(12) . . ?
O1 La1 N7 71.91(12) . . ?
O13 La1 N7 75.45(13) . . ?
O5 La1 N7 109.33(11) . . ?
O2 La1 N7 111.24(12) . . ?
O8 La1 N7 126.26(13) . . ?
O10 La1 N7 113.68(12) . . ?
O7 La1 N8 113.95(13) . . ?
O11 La1 N8 121.43(13) . . ?
O14 La1 N8 126.51(13) . . ?
O4 La1 N8 61.90(13) . . ?
O1 La1 N8 65.63(13) . . ?
O13 La1 N8 121.30(13) . . ?
O5 La1 N8 65.84(12) . . ?
O2 La1 N8 108.13(14) . . ?
O8 La1 N8 71.80(13) . . ?
O10 La1 N8 167.46(12) . . ?
N7 La1 N8 59.54(13) . . ?
N6 Co1 N2 169.57(17) . . ?
N6 Co1 N4 89.14(16) . . ?
N2 Co1 N4 99.21(17) . . ?
N6 Co1 N5 78.63(17) . . ?
N2 Co1 N5 94.45(17) . . ?
N4 Co1 N5 94.07(17) . . ?
N6 Co1 N1 93.89(18) . . ?
N2 Co1 N1 78.31(18) . . ?
N4 Co1 N1 174.53(19) . . ?
N5 Co1 N1 91.00(18) . . ?
N6 Co1 N3 95.05(16) . . ?
N2 Co1 N3 92.84(17) . . ?
N4 Co1 N3 77.78(17) . . ?
N5 Co1 N3 169.86(17) . . ?
N1 Co1 N3 97.39(18) . . ?
N9 O1 La1 99.7(3) . . ?
N9 O2 La1 96.4(3) . . ?
N10 O4 La1 98.7(3) . . ?
N10 O5 La1 95.3(3) . . ?
N11 O7 La1 101.0(3) . . ?
N11 O8 La1 93.2(3) . . ?
N12 O10 La1 94.5(3) . . ?
N12 O11 La1 100.7(3) . . ?
N13 O13 La1 94.8(3) . . ?
N13 O14 La1 99.0(3) . . ?
C1 N1 C12 117.7(5) . . ?
C1 N1 Co1 129.0(4) . . ?
C12 N1 Co1 113.3(4) . . ?
C10 N2 C11 118.6(5) . . ?
C10 N2 Co1 127.2(4) . . ?
C11 N2 Co1 114.2(4) . . ?
C13 N3 C24 116.9(5) . . ?
C13 N3 Co1 129.8(4) . . ?
C24 N3 Co1 113.2(4) . . ?
C22 N4 C23 117.5(5) . . ?
C22 N4 Co1 128.3(4) . . ?
C23 N4 Co1 114.0(3) . . ?
C25 N5 C36 117.1(5) . . ?
C25 N5 Co1 130.0(4) . . ?
C36 N5 Co1 112.8(4) . . ?
C34 N6 C35 118.0(5) . . ?
C34 N6 Co1 128.3(4) . . ?
C35 N6 Co1 113.7(3) . . ?
C37 N7 C48 117.7(5) . . ?
C37 N7 La1 120.1(4) . . ?
C48 N7 La1 122.2(3) . . ?
C46 N8 C47 117.9(5) . . ?
C46 N8 La1 121.8(4) . . ?
C47 N8 La1 120.0(4) . . ?
O3 N9 O2 123.2(6) . . ?
O3 N9 O1 120.6(5) . . ?
O2 N9 O1 116.1(5) . . ?
O6 N10 O5 121.7(5) . . ?
O6 N10 O4 120.7(5) . . ?
O5 N10 O4 117.6(4) . . ?
O9 N11 O7 120.5(4) . . ?
O9 N11 O8 121.8(5) . . ?
O7 N11 O8 117.7(4) . . ?
O12 N12 O10 122.1(5) . . ?
O12 N12 O11 121.2(5) . . ?
O10 N12 O11 116.8(4) . . ?
O15 N13 O14 121.8(5) . . ?
O15 N13 O13 120.8(5) . . ?
O14 N13 O13 117.4(5) . . ?
N1 C1 C2 123.0(7) . . ?
N1 C1 H1A 118.5 . . ?
C2 C1 H1A 118.5 . . ?
C3 C2 C1 118.8(7) . . ?
C3 C2 H2A 120.6 . . ?
C1 C2 H2A 120.6 . . ?
C2 C3 C4 120.9(6) . . ?
C2 C3 H3A 119.5 . . ?
C4 C3 H3A 119.5 . . ?
C3 C4 C12 116.7(6) . . ?
C3 C4 C5 125.1(7) . . ?
C12 C4 C5 118.2(7) . . ?
C6 C5 C4 121.2(7) . . ?
C6 C5 H5A 119.4 . . ?
C4 C5 H5A 119.4 . . ?
C5 C6 C7 122.5(7) . . ?
C5 C6 H6A 118.8 . . ?
C7 C6 H6A 118.8 . . ?
C8 C7 C11 116.7(6) . . ?
C8 C7 C6 125.0(6) . . ?
C11 C7 C6 118.4(7) . . ?
C9 C8 C7 120.7(6) . . ?
C9 C8 H8A 119.7 . . ?
C7 C8 H8A 119.7 . . ?
C8 C9 C10 119.2(6) . . ?
C8 C9 H9A 120.4 . . ?
C10 C9 H9A 120.4 . . ?
N2 C10 C9 121.7(5) . . ?
N2 C10 H10A 119.1 . . ?
C9 C10 H10A 119.1 . . ?
N2 C11 C7 123.1(6) . . ?
N2 C11 C12 117.2(5) . . ?
C7 C11 C12 119.6(6) . . ?
N1 C12 C4 123.0(6) . . ?
N1 C12 C11 117.0(5) . . ?
C4 C12 C11 120.1(6) . . ?
N3 C13 C14 123.1(6) . . ?
N3 C13 H13A 118.4 . . ?
C14 C13 H13A 118.4 . . ?
C15 C14 C13 119.6(6) . . ?
C15 C14 H14A 120.2 . . ?
C13 C14 H14A 120.2 . . ?
C14 C15 C16 119.9(6) . . ?
C14 C15 H15A 120 . . ?
C16 C15 H15A 120 . . ?
C24 C16 C15 116.9(6) . . ?
C24 C16 C17 119.6(6) . . ?
C15 C16 C17 123.4(6) . . ?
C18 C17 C16 121.3(6) . . ?
C18 C17 H17A 119.4 . . ?
C16 C17 H17A 119.4 . . ?
C17 C18 C19 120.8(6) . . ?
C17 C18 H18A 119.6 . . ?
C19 C18 H18A 119.6 . . ?
C20 C19 C23 117.8(5) . . ?
C20 C19 C18 122.7(6) . . ?
C23 C19 C18 119.5(5) . . ?
C21 C20 C19 119.2(6) . . ?
C21 C20 H20A 120.4 . . ?
C19 C20 H20A 120.4 . . ?
C20 C21 C22 119.4(6) . . ?
C20 C21 H21A 120.3 . . ?
C22 C21 H21A 120.3 . . ?
N4 C22 C21 123.4(5) . . ?
N4 C22 H22A 118.3 . . ?
C21 C22 H22A 118.3 . . ?
N4 C23 C19 122.8(5) . . ?
N4 C23 C24 118.3(5) . . ?
C19 C23 C24 118.9(5) . . ?
N3 C24 C16 123.4(5) . . ?
N3 C24 C23 116.7(5) . . ?
C16 C24 C23 119.8(5) . . ?
N5 C25 C26 123.3(6) . . ?
N5 C25 H25A 118.3 . . ?
C26 C25 H25A 118.3 . . ?
C27 C26 C25 119.8(6) . . ?
C27 C26 H26A 120.1 . . ?
C25 C26 H26A 120.1 . . ?
C26 C27 C28 119.1(6) . . ?
C26 C27 H27A 120.4 . . ?
C28 C27 H27A 120.4 . . ?
C36 C28 C27 117.9(5) . . ?
C36 C28 C29 118.6(5) . . ?
C27 C28 C29 123.5(6) . . ?
C30 C29 C28 120.9(6) . . ?
C30 C29 H29A 119.6 . . ?
C28 C29 H29A 119.6 . . ?
C29 C30 C31 121.7(6) . . ?
C29 C30 H30A 119.1 . . ?
C31 C30 H30A 119.1 . . ?
C35 C31 C32 116.9(6) . . ?
C35 C31 C30 119.0(6) . . ?
C32 C31 C30 124.1(6) . . ?
C33 C32 C31 119.3(5) . . ?
C33 C32 H32A 120.4 . . ?
C31 C32 H32A 120.4 . . ?
C32 C33 C34 120.3(6) . . ?
C32 C33 H33A 119.8 . . ?
C34 C33 H33A 119.8 . . ?
N6 C34 C33 122.6(6) . . ?
N6 C34 H34A 118.7 . . ?
C33 C34 H34A 118.7 . . ?
N6 C35 C31 122.8(5) . . ?
N6 C35 C36 118.0(5) . . ?
C31 C35 C36 119.2(5) . . ?
N5 C36 C28 122.6(5) . . ?
N5 C36 C35 116.8(5) . . ?
C28 C36 C35 120.5(5) . . ?
N7 C37 C38 123.8(6) . . ?
N7 C37 H37A 118.1 . . ?
C38 C37 H37A 118.1 . . ?
C39 C38 C37 118.9(6) . . ?
C39 C38 H38A 120.5 . . ?
C37 C38 H38A 120.5 . . ?
C38 C39 C40 119.3(5) . . ?
C38 C39 H39A 120.4 . . ?
C40 C39 H39A 120.4 . . ?
C39 C40 C48 118.3(5) . . ?
C39 C40 C41 122.1(6) . . ?
C48 C40 C41 119.7(6) . . ?
C42 C41 C40 121.7(6) . . ?
C42 C41 H41A 119.1 . . ?
C40 C41 H41A 119.1 . . ?
C41 C42 C43 120.4(7) . . ?
C41 C42 H42A 119.8 . . ?
C43 C42 H42A 119.8 . . ?
C47 C43 C44 118.3(6) . . ?
C47 C43 C42 119.2(6) . . ?
C44 C43 C42 122.5(6) . . ?
C45 C44 C43 119.6(6) . . ?
C45 C44 H44A 120.2 . . ?
C43 C44 H44A 120.2 . . ?
C44 C45 C46 118.3(6) . . ?
C44 C45 H45A 120.9 . . ?
C46 C45 H45A 120.9 . . ?
N8 C46 C45 124.4(6) . . ?
N8 C46 H46A 117.8 . . ?
C45 C46 H46A 117.8 . . ?
N8 C47 C43 121.4(6) . . ?
N8 C47 C48 118.7(5) . . ?
C43 C47 C48 119.8(5) . . ?
N7 C48 C40 122.0(5) . . ?
N7 C48 C47 119.3(5) . . ?
C40 C48 C47 118.6(5) . . ?

loop_
_geom_bond_atom_site_label_1
_geom_bond_atom_site_label_2
_geom_bond_distance
_geom_bond_site_symmetry_2
_geom_bond_publ_flag
La1 O7 2.574(3) . ?
La1 O11 2.601(4) . ?
La1 O14 2.621(4) . ?
La1 O4 2.627(4) . ?
La1 O1 2.633(4) . ?
La1 O13 2.695(4) . ?
La1 O5 2.701(3) . ?
La1 O2 2.720(4) . ?
La1 O8 2.732(4) . ?
La1 O10 2.738(4) . ?
La1 N7 2.762(4) . ?
La1 N8 2.812(5) . ?
Co1 N6 2.108(4) . ?
Co1 N2 2.111(4) . ?
Co1 N4 2.128(4) . ?
Co1 N5 2.133(5) . ?
Co1 N1 2.139(5) . ?
Co1 N3 2.156(5) . ?
O1 N9 1.289(6) . ?
O2 N9 1.256(6) . ?
O3 N9 1.213(6) . ?
O4 N10 1.270(5) . ?
O5 N10 1.264(5) . ?
O6 N10 1.229(5) . ?
O7 N11 1.259(6) . ?
O8 N11 1.266(5) . ?
O9 N11 1.235(5) . ?
O10 N12 1.263(5) . ?
O11 N12 1.277(5) . ?
O12 N12 1.229(6) . ?
O13 N13 1.276(6) . ?
O14 N13 1.256(6) . ?
O15 N13 1.234(6) . ?
N1 C1 1.337(7) . ?
N1 C12 1.361(7) . ?
N2 C10 1.334(6) . ?
N2 C11 1.359(7) . ?
N3 C13 1.335(7) . ?
N3 C24 1.370(7) . ?
N4 C22 1.322(7) . ?
N4 C23 1.351(7) . ?
N5 C25 1.335(7) . ?
N5 C36 1.375(7) . ?
N6 C34 1.331(6) . ?
N6 C35 1.357(7) . ?
N7 C37 1.337(7) . ?
N7 C48 1.354(7) . ?
N8 C46 1.317(7) . ?
N8 C47 1.376(7) . ?
C1 C2 1.399(9) . ?
C1 H1A 0.95 . ?
C2 C3 1.354(10) . ?
C2 H2A 0.95 . ?
C3 C4 1.401(10) . ?
C3 H3A 0.95 . ?
C4 C12 1.409(8) . ?
C4 C5 1.430(10) . ?
C5 C6 1.343(10) . ?
C5 H5A 0.95 . ?
C6 C7 1.418(10) . ?
C6 H6A 0.95 . ?
C7 C8 1.400(9) . ?
C7 C11 1.406(8) . ?
C8 C9 1.364(9) . ?
C8 H8A 0.95 . ?
C9 C10 1.412(7) . ?
C9 H9A 0.95 . ?
C10 H10A 0.95 . ?
C11 C12 1.445(8) . ?
C13 C14 1.387(9) . ?
C13 H13A 0.95 . ?
C14 C15 1.359(9) . ?
C14 H14A 0.95 . ?
C15 C16 1.402(8) . ?
C15 H15A 0.95 . ?
C16 C24 1.396(8) . ?
C16 C17 1.424(9) . ?
C17 C18 1.335(9) . ?
C17 H17A 0.95 . ?
C18 C19 1.433(8) . ?
C18 H18A 0.95 . ?
C19 C20 1.399(8) . ?
C19 C23 1.408(8) . ?
C20 C21 1.355(8) . ?
C20 H20A 0.95 . ?
C21 C22 1.401(8) . ?
C21 H21A 0.95 . ?
C22 H22A 0.95 . ?
C23 C24 1.433(8) . ?
C25 C26 1.382(8) . ?
C25 H25A 0.95 . ?
C26 C27 1.367(8) . ?
C26 H26A 0.95 . ?
C27 C28 1.402(8) . ?
C27 H27A 0.95 . ?
C28 C36 1.398(8) . ?
C28 C29 1.443(8) . ?
C29 C30 1.343(9) . ?
C29 H29A 0.95 . ?
C30 C31 1.423(9) . ?
C30 H30A 0.95 . ?
C31 C35 1.416(7) . ?
C31 C32 1.419(8) . ?
C32 C33 1.350(8) . ?
C32 H32A 0.95 . ?
C33 C34 1.395(7) . ?
C33 H33A 0.95 . ?
C34 H34A 0.95 . ?
C35 C36 1.429(7) . ?
C37 C38 1.395(7) . ?
C37 H37A 0.95 . ?
C38 C39 1.366(8) . ?
C38 H38A 0.95 . ?
C39 C40 1.403(8) . ?
C39 H39A 0.95 . ?
C40 C48 1.416(8) . ?
C40 C41 1.427(9) . ?
C41 C42 1.340(10) . ?
C41 H41A 0.95 . ?
C42 C43 1.448(9) . ?
C42 H42A 0.95 . ?
C43 C47 1.406(8) . ?
C43 C44 1.407(9) . ?
C44 C45 1.370(9) . ?
C44 H44A 0.95 . ?
C45 C46 1.394(8) . ?
C45 H45A 0.95 . ?
C46 H46A 0.95 . ?
C47 C48 1.443(8) . ?
